data_7113988
loop_
_publ_author_name
'Raja Mohanrao'
'Aromal Asokan'
'Kana M. Sureshan'

_publ_section_title
;
 Bio-inspired synthesis of rare and unnatural carbohydrates and cyclitols
 through strain driven epimerization
;
_journal_name_full Chem.Commun.
_journal_page_first 6707
_journal_paper_doi 10.1039/C4CC00868E
_journal_volume 50
_journal_year 2014
_chemical_formula_moiety 'C19 H24 O7'
_chemical_formula_sum 'C19 H24 O7'
_chemical_formula_weight 364.38
_chemical_name_systematic
;
 ?
;
_space_group_IT_number 14
_symmetry_cell_setting monoclinic
_symmetry_space_group_name_Hall '-P 2ybc'
_symmetry_space_group_name_H-M 'P 1 21/c 1'
_atom_sites_solution_hydrogens geom
_atom_sites_solution_primary direct
_atom_sites_solution_secondary difmap
_audit_creation_method SHELXL-97
_cell_angle_alpha 90.00
_cell_angle_beta 95.306(4)
_cell_angle_gamma 90.00
_cell_formula_units_Z 8
_cell_length_a 9.0182(9)
_cell_length_b 26.030(3)
_cell_length_c 15.8147(15)
_cell_measurement_temperature 293(2)
_cell_volume 3696.5(7)
_computing_cell_refinement 'Bruker SAINT'
_computing_data_collection 'Bruker APEX2'
_computing_data_reduction 'Bruker SAINT'
_computing_molecular_graphics 'Bruker SHELXTL'
_computing_publication_material 'Bruker SHELXTL'
_computing_structure_refinement 'SHELXL-97 (Sheldrick, 2008)'
_computing_structure_solution 'SHELXS-97 (Sheldrick, 2008)'
_diffrn_ambient_temperature 293(2)
_diffrn_measured_fraction_theta_full 0.970
_diffrn_measured_fraction_theta_max 0.970
_diffrn_measurement_device_type 'Bruker APEX-II CCD'
_diffrn_measurement_method '\f and \w scans'
_diffrn_radiation_monochromator graphite
_diffrn_radiation_source 'fine-focus sealed tube'
_diffrn_radiation_type MoK\a
_diffrn_radiation_wavelength 0.71073
_diffrn_reflns_av_R_equivalents 0.0805
_diffrn_reflns_av_sigmaI/netI 0.0796
_diffrn_reflns_limit_h_max 10
_diffrn_reflns_limit_h_min -10
_diffrn_reflns_limit_k_max 30
_diffrn_reflns_limit_k_min -28
_diffrn_reflns_limit_l_max 18
_diffrn_reflns_limit_l_min -18
_diffrn_reflns_number 22771
_diffrn_reflns_theta_full 25.00
_diffrn_reflns_theta_max 25.00
_diffrn_reflns_theta_min 1.51
_diffrn_standards_number 0
_exptl_absorpt_coefficient_mu 0.100
_exptl_absorpt_correction_T_max 0.9901
_exptl_absorpt_correction_T_min 0.9659
_exptl_absorpt_correction_type multi-scan
_exptl_absorpt_process_details SADABS
_exptl_crystal_colour colourless
_exptl_crystal_density_diffrn 1.310
_exptl_crystal_density_meas 1.308
_exptl_crystal_density_method 'not measured'
_exptl_crystal_description block
_exptl_crystal_F_000 1552
_exptl_crystal_size_max 0.35
_exptl_crystal_size_mid 0.15
_exptl_crystal_size_min 0.10
_refine_diff_density_max 0.333
_refine_diff_density_min -0.301
_refine_diff_density_rms 0.084
_refine_ls_extinction_coef 0.0035(7)
_refine_ls_extinction_expression Fc^*^=kFc[1+0.001xFc^2^\l^3^/sin(2\q)]^-1/4^
_refine_ls_extinction_method SHELXL
_refine_ls_goodness_of_fit_ref 1.021
_refine_ls_hydrogen_treatment mixed
_refine_ls_matrix_type full
_refine_ls_number_parameters 470
_refine_ls_number_reflns 5670
_refine_ls_number_restraints 0
_refine_ls_restrained_S_all 1.021
_refine_ls_R_factor_all 0.1356
_refine_ls_R_factor_gt 0.0759
_refine_ls_shift/su_max 0.014
_refine_ls_shift/su_mean 0.002
_refine_ls_structure_factor_coef Fsqd
_refine_ls_weighting_details 'calc w=1/[\s^2^(Fo^2^)+(0.1092P)^2^+0.0000P] where P=(Fo^2^+2Fc^2^)/3'
_refine_ls_weighting_scheme calc
_refine_ls_wR_factor_gt 0.1728
_refine_ls_wR_factor_ref 0.2070
_reflns_number_gt 2942
_reflns_number_total 5670
_reflns_threshold_expression >2\s(I)
_cod_data_source_file c4cc00868e3.cif
_cod_data_source_block 0071_211112_kms_j_iv_293_0m
_cod_original_sg_symbol_H-M 'P2(1)/c  '
_cod_database_code 7113988

loop_
_symmetry_equiv_pos_as_xyz
'x, y, z'
'-x, y+1/2, -z+1/2'
'-x, -y, -z'
'x, -y-1/2, z-1/2'

loop_
_atom_site_label
_atom_site_type_symbol
_atom_site_fract_x
_atom_site_fract_y
_atom_site_fract_z
_atom_site_U_iso_or_equiv
_atom_site_adp_type
_atom_site_occupancy
_atom_site_symmetry_multiplicity
_atom_site_calc_flag
_atom_site_refinement_flags
O6A O 0.1341(3) 0.36948(9) 0.25648(16) 0.0499(7) Uani 1 1 d .
O6B O -0.1358(3) 0.39803(10) 0.51002(17) 0.0549(8) Uani 1 1 d .
O4A O 0.0025(3) 0.30798(10) 0.11609(16) 0.0520(8) Uani 1 1 d .
O1A O -0.1763(3) 0.43865(9) -0.04381(16) 0.0501(7) Uani 1 1 d .
H1AO H -0.1145 0.4480 -0.0755 0.075 Uiso 1 1 calc R
O4B O 0.0118(3) 0.33963(10) 0.65491(16) 0.0479(7) Uani 1 1 d .
O5B O 0.1856(3) 0.37022(11) 0.75545(17) 0.0609(8) Uani 1 1 d .
O2A O 0.2631(3) 0.38414(10) 0.10306(18) 0.0530(8) Uani 1 1 d .
O5A O -0.1453(4) 0.33651(10) 0.00399(17) 0.0672(9) Uani 1 1 d .
O3B O -0.1417(3) 0.40594(11) 0.78680(16) 0.0510(7) Uani 1 1 d .
O2B O -0.2761(3) 0.39615(12) 0.66091(18) 0.0611(8) Uani 1 1 d .
O1B O 0.1370(3) 0.46465(11) 0.82304(17) 0.0617(8) Uani 1 1 d .
H1BO H 0.0728 0.4653 0.8565 0.093 Uiso 1 1 calc R
C4A C 0.1479(4) 0.41732(15) 0.1254(2) 0.0455(10) Uani 1 1 d .
H4A H 0.1931 0.4478 0.1534 0.055 Uiso 1 1 calc R
O3A O 0.1306(3) 0.40238(10) -0.01979(16) 0.0516(8) Uani 1 1 d .
C5B C -0.0974(5) 0.44821(16) 0.7372(2) 0.0501(11) Uani 1 1 d .
H5B H -0.1400 0.4798 0.7584 0.060 Uiso 1 1 calc R
C3A C 0.0467(4) 0.39198(14) 0.1844(2) 0.0453(10) Uani 1 1 d .
H3A H -0.0118 0.4196 0.2071 0.054 Uiso 1 1 calc R
C1B C 0.1526(5) 0.41143(16) 0.6983(3) 0.0532(11) Uani 1 1 d .
H1B H 0.2458 0.4251 0.6801 0.064 Uiso 1 1 calc R
O7B O -0.1904(4) 0.47677(12) 0.45586(18) 0.0748(10) Uani 1 1 d .
C3B C -0.0625(5) 0.42151(15) 0.5860(2) 0.0488(11) Uani 1 1 d .
H3B H -0.0163 0.4533 0.5682 0.059 Uiso 1 1 calc R
C8A C 0.2642(4) 0.37665(15) 0.3924(2) 0.0447(10) Uani 1 1 d .
C7A C 0.1588(5) 0.39945(16) 0.3255(3) 0.0518(11) Uani 1 1 d .
C8B C -0.2706(5) 0.40274(18) 0.3750(3) 0.0517(11) Uani 1 1 d .
C9A C 0.3059(5) 0.32601(16) 0.3929(3) 0.0562(12) Uani 1 1 d .
H9A H 0.2650 0.3040 0.3506 0.067 Uiso 1 1 calc R
C7B C -0.1955(5) 0.43025(18) 0.4495(3) 0.0544(11) Uani 1 1 d .
C9B C -0.2665(5) 0.35017(19) 0.3675(3) 0.0674(13) Uani 1 1 d .
H9B H -0.2105 0.3305 0.4079 0.081 Uiso 1 1 calc R
C5A C 0.0638(4) 0.43358(14) 0.0409(2) 0.0429(10) Uani 1 1 d .
H5A H 0.0854 0.4698 0.0302 0.051 Uiso 1 1 calc R
C6A C -0.1039(4) 0.42623(14) 0.0364(2) 0.0445(10) Uani 1 1 d .
H6A H -0.1391 0.4516 0.0757 0.053 Uiso 1 1 calc R
O7A O 0.1016(5) 0.44086(13) 0.3313(2) 0.0922(13) Uani 1 1 d .
C6B C 0.0697(5) 0.45456(15) 0.7401(2) 0.0510(11) Uani 1 1 d .
H6B H 0.0858 0.4855 0.7070 0.061 Uiso 1 1 calc R
C1A C -0.1573(5) 0.37465(15) 0.0669(3) 0.0506(11) Uani 1 1 d .
H1A H -0.2615 0.3776 0.0791 0.061 Uiso 1 1 calc R
C12B C -0.4328(6) 0.4072(3) 0.2460(3) 0.0889(18) Uani 1 1 d .
H12B H -0.4871 0.4267 0.2047 0.107 Uiso 1 1 calc R
C11B C -0.4321(6) 0.3556(3) 0.2396(3) 0.0856(18) Uani 1 1 d .
H11B H -0.4892 0.3396 0.1952 0.103 Uiso 1 1 calc R
C2A C -0.0639(4) 0.35326(14) 0.1458(2) 0.0446(10) Uani 1 1 d .
H2A H -0.1312 0.3436 0.1884 0.053 Uiso 1 1 calc R
C17B C 0.1273(5) 0.32338(16) 0.7174(3) 0.0500(11) Uani 1 1 d .
C12A C 0.4318(5) 0.3909(2) 0.5171(3) 0.0660(13) Uani 1 1 d .
H12A H 0.4745 0.4129 0.5589 0.079 Uiso 1 1 calc R
C13A C 0.3272(5) 0.40930(17) 0.4556(3) 0.0553(12) Uani 1 1 d .
H13A H 0.2985 0.4436 0.4563 0.066 Uiso 1 1 calc R
C2B C 0.0617(5) 0.38697(15) 0.6213(2) 0.0486(10) Uani 1 1 d .
H2B H 0.1278 0.3797 0.5770 0.058 Uiso 1 1 calc R
C17A C -0.0961(5) 0.29014(15) 0.0458(3) 0.0530(11) Uani 1 1 d .
C16A C 0.3791(5) 0.44015(18) 0.0054(3) 0.0703(14) Uani 1 1 d .
H16A H 0.3890 0.4454 -0.0539 0.105 Uiso 1 1 calc R
H16B H 0.4756 0.4345 0.0348 0.105 Uiso 1 1 calc R
H16C H 0.3346 0.4700 0.0282 0.105 Uiso 1 1 calc R
C4B C -0.1748(5) 0.43665(16) 0.6478(3) 0.0539(12) Uani 1 1 d .
H4B H -0.2303 0.4670 0.6263 0.065 Uiso 1 1 calc R
C14A C 0.2812(5) 0.39376(16) 0.0164(3) 0.0527(11) Uani 1 1 d .
C10B C -0.3476(7) 0.3264(2) 0.2982(3) 0.0855(17) Uani 1 1 d .
H10B H -0.3442 0.2909 0.2920 0.103 Uiso 1 1 calc R
C14B C -0.2891(5) 0.3923(2) 0.7497(3) 0.0617(13) Uani 1 1 d .
C13B C -0.3543(6) 0.4310(2) 0.3127(3) 0.0770(15) Uani 1 1 d .
H13B H -0.3566 0.4666 0.3167 0.092 Uiso 1 1 calc R
C19B C 0.0591(5) 0.29238(18) 0.7841(3) 0.0707(14) Uani 1 1 d .
H19A H 0.0196 0.2610 0.7595 0.106 Uiso 1 1 calc R
H19B H -0.0196 0.3117 0.8059 0.106 Uiso 1 1 calc R
H19C H 0.1338 0.2846 0.8296 0.106 Uiso 1 1 calc R
C10A C 0.4088(5) 0.30740(19) 0.4560(3) 0.0728(14) Uani 1 1 d .
H10A H 0.4344 0.2728 0.4573 0.087 Uiso 1 1 calc R
C18A C -0.2275(5) 0.26130(17) 0.0763(3) 0.0727(14) Uani 1 1 d .
H18A H -0.2911 0.2495 0.0282 0.109 Uiso 1 1 calc R
H18B H -0.2826 0.2838 0.1099 0.109 Uiso 1 1 calc R
H18C H -0.1920 0.2324 0.1100 0.109 Uiso 1 1 calc R
C15B C -0.3209(5) 0.3378(2) 0.7721(3) 0.0864(17) Uani 1 1 d .
H15A H -0.3294 0.3353 0.8321 0.130 Uiso 1 1 calc R
H15B H -0.2412 0.3162 0.7572 0.130 Uiso 1 1 calc R
H15C H -0.4125 0.3270 0.7416 0.130 Uiso 1 1 calc R
C19A C -0.0111(6) 0.25890(18) -0.0114(3) 0.0806(16) Uani 1 1 d .
H19D H -0.0770 0.2468 -0.0583 0.121 Uiso 1 1 calc R
H19E H 0.0331 0.2301 0.0193 0.121 Uiso 1 1 calc R
H19F H 0.0658 0.2796 -0.0323 0.121 Uiso 1 1 calc R
C11A C 0.4728(5) 0.3402(2) 0.5166(3) 0.0707(14) Uani 1 1 d .
H11A H 0.5445 0.3280 0.5578 0.085 Uiso 1 1 calc R
C15A C 0.3410(5) 0.3461(2) -0.0216(3) 0.0839(16) Uani 1 1 d .
H15D H 0.3537 0.3521 -0.0803 0.126 Uiso 1 1 calc R
H15E H 0.2722 0.3183 -0.0169 0.126 Uiso 1 1 calc R
H15F H 0.4352 0.3374 0.0082 0.126 Uiso 1 1 calc R
C18B C 0.2481(5) 0.29380(19) 0.6783(3) 0.0738(14) Uani 1 1 d .
H18D H 0.2069 0.2628 0.6530 0.111 Uiso 1 1 calc R
H18E H 0.3261 0.2853 0.7215 0.111 Uiso 1 1 calc R
H18F H 0.2879 0.3145 0.6355 0.111 Uiso 1 1 calc R
C16B C -0.4046(5) 0.4302(2) 0.7779(3) 0.095(2) Uani 1 1 d .
H16D H -0.4113 0.4266 0.8379 0.143 Uiso 1 1 calc R
H16E H -0.4998 0.4230 0.7480 0.143 Uiso 1 1 calc R
H16F H -0.3751 0.4646 0.7656 0.143 Uiso 1 1 calc R

loop_
_atom_site_aniso_label
_atom_site_aniso_U_11
_atom_site_aniso_U_22
_atom_site_aniso_U_33
_atom_site_aniso_U_23
_atom_site_aniso_U_13
_atom_site_aniso_U_12
O6A 0.0638(19) 0.0534(16) 0.0290(17) -0.0033(13) -0.0140(14) 0.0035(14)
O6B 0.072(2) 0.0591(18) 0.0302(18) 0.0037(13) -0.0118(15) -0.0055(15)
O4A 0.0558(18) 0.0537(17) 0.0441(18) -0.0037(13) -0.0079(14) -0.0071(14)
O1A 0.0495(17) 0.0575(17) 0.0404(19) 0.0096(13) -0.0114(14) 0.0032(13)
O4B 0.0480(17) 0.0557(16) 0.0383(17) 0.0044(13) -0.0051(14) -0.0042(13)
O5B 0.070(2) 0.0594(18) 0.0476(19) 0.0026(15) -0.0233(15) 0.0004(16)
O2A 0.0488(18) 0.0610(17) 0.047(2) 0.0104(14) -0.0069(14) 0.0055(14)
O5A 0.110(3) 0.0506(17) 0.0364(19) 0.0059(14) -0.0209(16) -0.0208(17)
O3B 0.0443(18) 0.0723(19) 0.0342(17) -0.0037(14) -0.0080(13) -0.0030(14)
O2B 0.0486(18) 0.094(2) 0.037(2) -0.0130(15) -0.0104(14) -0.0120(17)
O1B 0.063(2) 0.077(2) 0.041(2) -0.0093(15) -0.0166(15) -0.0126(16)
C4A 0.051(3) 0.047(2) 0.035(3) 0.0013(18) -0.012(2) -0.004(2)
O3A 0.0440(18) 0.0708(19) 0.0374(18) -0.0041(14) -0.0106(14) 0.0015(14)
C5B 0.052(3) 0.058(3) 0.037(3) -0.007(2) -0.014(2) 0.003(2)
C3A 0.054(3) 0.049(2) 0.029(3) 0.0002(17) -0.015(2) 0.007(2)
C1B 0.047(3) 0.065(3) 0.045(3) 0.007(2) -0.011(2) -0.010(2)
O7B 0.108(3) 0.062(2) 0.049(2) 0.0047(15) -0.0165(18) 0.0038(19)
C3B 0.061(3) 0.058(2) 0.025(3) 0.0029(19) -0.015(2) -0.008(2)
C8A 0.048(3) 0.056(3) 0.029(3) 0.0069(19) -0.002(2) -0.005(2)
C7A 0.067(3) 0.051(3) 0.036(3) 0.004(2) -0.010(2) -0.001(2)
C8B 0.047(3) 0.078(3) 0.030(3) 0.003(2) 0.000(2) -0.007(2)
C9A 0.057(3) 0.060(3) 0.048(3) 0.004(2) -0.013(2) -0.004(2)
C7B 0.060(3) 0.066(3) 0.036(3) 0.005(2) -0.004(2) -0.003(2)
C9B 0.079(4) 0.081(3) 0.040(3) 0.003(2) -0.002(3) -0.011(3)
C5A 0.050(3) 0.038(2) 0.037(3) 0.0031(17) -0.010(2) -0.0014(18)
C6A 0.053(3) 0.046(2) 0.031(3) 0.0029(18) -0.014(2) 0.006(2)
O7A 0.139(3) 0.070(2) 0.059(2) -0.0169(17) -0.042(2) 0.037(2)
C6B 0.063(3) 0.055(2) 0.032(3) 0.0030(19) -0.013(2) -0.010(2)
C1A 0.046(3) 0.063(3) 0.040(3) 0.006(2) -0.008(2) -0.005(2)
C12B 0.066(4) 0.146(6) 0.051(4) -0.007(4) -0.015(3) 0.007(4)
C11B 0.063(4) 0.150(6) 0.042(4) -0.019(4) -0.003(3) -0.020(4)
C2A 0.048(3) 0.051(2) 0.034(3) 0.0033(18) -0.002(2) -0.001(2)
C17B 0.050(3) 0.062(3) 0.036(3) 0.004(2) -0.004(2) 0.003(2)
C12A 0.057(3) 0.101(4) 0.038(3) -0.002(3) -0.006(2) -0.005(3)
C13A 0.063(3) 0.066(3) 0.034(3) 0.002(2) -0.009(2) 0.001(2)
C2B 0.050(3) 0.061(3) 0.034(3) 0.006(2) 0.001(2) -0.005(2)
C17A 0.067(3) 0.050(2) 0.040(3) 0.007(2) -0.008(2) -0.016(2)
C16A 0.052(3) 0.090(4) 0.067(4) 0.013(3) 0.000(2) -0.011(3)
C4B 0.054(3) 0.062(3) 0.042(3) -0.007(2) -0.016(2) 0.006(2)
C14A 0.048(3) 0.065(3) 0.043(3) 0.001(2) -0.006(2) 0.002(2)
C10B 0.105(5) 0.094(4) 0.058(4) -0.023(3) 0.010(3) -0.028(4)
C14B 0.043(3) 0.108(4) 0.033(3) -0.013(2) -0.004(2) -0.010(3)
C13B 0.077(4) 0.102(4) 0.048(3) -0.001(3) -0.015(3) 0.012(3)
C19B 0.080(3) 0.076(3) 0.056(3) 0.021(3) 0.004(2) 0.006(3)
C10A 0.075(4) 0.073(3) 0.067(4) 0.010(3) -0.010(3) 0.012(3)
C18A 0.076(3) 0.063(3) 0.075(4) 0.011(2) -0.018(3) -0.024(3)
C15B 0.062(3) 0.117(5) 0.077(4) 0.009(3) -0.005(3) -0.037(3)
C19A 0.109(4) 0.074(3) 0.060(4) -0.018(3) 0.015(3) -0.025(3)
C11A 0.057(3) 0.108(4) 0.045(3) 0.014(3) -0.009(2) 0.012(3)
C15A 0.061(3) 0.095(4) 0.094(4) -0.028(3) 0.001(3) 0.012(3)
C18B 0.059(3) 0.091(4) 0.071(4) 0.000(3) 0.003(3) 0.013(3)
C16B 0.045(3) 0.171(6) 0.068(4) -0.023(4) -0.005(3) 0.022(3)

loop_
_atom_type_symbol
_atom_type_description
_atom_type_scat_dispersion_real
_atom_type_scat_dispersion_imag
_atom_type_scat_source
C C 0.0033 0.0016 'International Tables Vol C Tables 4.2.6.8 and 6.1.1.4'
H H 0.0000 0.0000 'International Tables Vol C Tables 4.2.6.8 and 6.1.1.4'
O O 0.0106 0.0060 'International Tables Vol C Tables 4.2.6.8 and 6.1.1.4'

loop_
_geom_angle_atom_site_label_1
_geom_angle_atom_site_label_2
_geom_angle_atom_site_label_3
_geom_angle
C7A O6A C3A 116.2(3)
C7B O6B C3B 116.6(3)
C2A O4A C17A 106.0(3)
C6A O1A H1AO 109.5
C2B O4B C17B 106.1(3)
C1B O5B C17B 109.2(3)
C14A O2A C4A 106.6(3)
C1A O5A C17A 107.9(3)
C5B O3B C14B 105.0(3)
C14B O2B C4B 107.9(3)
C6B O1B H1BO 109.5
O2A C4A C3A 112.6(3)
O2A C4A C5A 105.4(3)
C3A C4A C5A 112.3(3)
O2A C4A H4A 108.8
C3A C4A H4A 108.8
C5A C4A H4A 108.8
C5A O3A C14A 105.1(3)
O3B C5B C6B 113.3(3)
O3B C5B C4B 103.1(3)
C6B C5B C4B 114.4(3)
O3B C5B H5B 108.6
C6B C5B H5B 108.6
C4B C5B H5B 108.6
O6A C3A C2A 109.9(3)
O6A C3A C4A 110.2(3)
C2A C3A C4A 117.0(3)
O6A C3A H3A 106.3
C2A C3A H3A 106.3
C4A C3A H3A 106.3
O5B C1B C6B 111.2(3)
O5B C1B C2B 104.8(3)
C6B C1B C2B 113.5(3)
O5B C1B H1B 109.1
C6B C1B H1B 109.1
C2B C1B H1B 109.1
O6B C3B C2B 108.8(3)
O6B C3B C4B 111.2(3)
C2B C3B C4B 115.6(3)
O6B C3B H3B 106.9
C2B C3B H3B 106.9
C4B C3B H3B 106.9
C9A C8A C13A 119.3(4)
C9A C8A C7A 123.2(4)
C13A C8A C7A 117.4(4)
O7A C7A O6A 122.9(4)
O7A C7A C8A 123.8(4)
O6A C7A C8A 113.3(4)
C9B C8B C13B 118.8(4)
C9B C8B C7B 122.3(4)
C13B C8B C7B 118.9(4)
C8A C9A C10A 120.4(4)
C8A C9A H9A 119.8
C10A C9A H9A 119.8
O7B C7B O6B 123.5(4)
O7B C7B C8B 123.7(4)
O6B C7B C8B 112.7(4)
C8B C9B C10B 119.4(5)
C8B C9B H9B 120.3
C10B C9B H9B 120.3
O3A C5A C6A 112.1(3)
O3A C5A C4A 102.9(3)
C6A C5A C4A 114.6(3)
O3A C5A H5A 109.0
C6A C5A H5A 109.0
C4A C5A H5A 109.0
O1A C6A C5A 112.9(3)
O1A C6A C1A 110.7(3)
C5A C6A C1A 116.1(3)
O1A C6A H6A 105.4
C5A C6A H6A 105.4
C1A C6A H6A 105.4
O1B C6B C5B 112.9(3)
O1B C6B C1B 110.5(3)
C5B C6B C1B 115.5(3)
O1B C6B H6B 105.7
C5B C6B H6B 105.7
C1B C6B H6B 105.7
O5A C1A C6A 110.5(3)
O5A C1A C2A 104.1(3)
C6A C1A C2A 114.2(3)
O5A C1A H1A 109.3
C6A C1A H1A 109.3
C2A C1A H1A 109.3
C11B C12B C13B 120.3(6)
C11B C12B H12B 119.9
C13B C12B H12B 119.9
C12B C11B C10B 120.5(5)
C12B C11B H11B 119.7
C10B C11B H11B 119.7
O4A C2A C3A 113.9(3)
O4A C2A C1A 104.3(3)
C3A C2A C1A 112.2(3)
O4A C2A H2A 108.7
C3A C2A H2A 108.7
C1A C2A H2A 108.7
O4B C17B O5B 104.6(3)
O4B C17B C19B 108.9(3)
O5B C17B C19B 108.6(3)
O4B C17B C18B 111.9(3)
O5B C17B C18B 110.7(3)
C19B C17B C18B 111.8(4)
C11A C12A C13A 119.9(5)
C11A C12A H12A 120.1
C13A C12A H12A 120.1
C12A C13A C8A 120.2(4)
C12A C13A H13A 119.9
C8A C13A H13A 119.9
O4B C2B C3B 113.8(3)
O4B C2B C1B 103.0(3)
C3B C2B C1B 111.7(3)
O4B C2B H2B 109.3
C3B C2B H2B 109.3
C1B C2B H2B 109.3
O5A C17A O4A 103.2(3)
O5A C17A C19A 109.7(4)
O4A C17A C19A 109.4(4)
O5A C17A C18A 110.3(4)
O4A C17A C18A 111.1(3)
C19A C17A C18A 112.7(4)
C14A C16A H16A 109.5
C14A C16A H16B 109.5
H16A C16A H16B 109.5
C14A C16A H16C 109.5
H16A C16A H16C 109.5
H16B C16A H16C 109.5
O2B C4B C3B 112.1(3)
O2B C4B C5B 104.7(3)
C3B C4B C5B 111.5(3)
O2B C4B H4B 109.5
C3B C4B H4B 109.5
C5B C4B H4B 109.5
O2A C14A O3A 102.9(3)
O2A C14A C15A 108.6(4)
O3A C14A C15A 109.2(4)
O2A C14A C16A 111.9(3)
O3A C14A C16A 111.6(3)
C15A C14A C16A 112.2(4)
C11B C10B C9B 120.0(5)
C11B C10B H10B 120.0
C9B C10B H10B 120.0
O2B C14B O3B 103.1(3)
O2B C14B C15B 109.6(4)
O3B C14B C15B 109.0(4)
O2B C14B C16B 111.3(4)
O3B C14B C16B 110.4(4)
C15B C14B C16B 113.0(4)
C12B C13B C8B 121.0(5)
C12B C13B H13B 119.5
C8B C13B H13B 119.5
C17B C19B H19A 109.5
C17B C19B H19B 109.5
H19A C19B H19B 109.5
C17B C19B H19C 109.5
H19A C19B H19C 109.5
H19B C19B H19C 109.5
C11A C10A C9A 119.7(5)
C11A C10A H10A 120.1
C9A C10A H10A 120.1
C17A C18A H18A 109.5
C17A C18A H18B 109.5
H18A C18A H18B 109.5
C17A C18A H18C 109.5
H18A C18A H18C 109.5
H18B C18A H18C 109.5
C14B C15B H15A 109.5
C14B C15B H15B 109.5
H15A C15B H15B 109.5
C14B C15B H15C 109.5
H15A C15B H15C 109.5
H15B C15B H15C 109.5
C17A C19A H19D 109.5
C17A C19A H19E 109.5
H19D C19A H19E 109.5
C17A C19A H19F 109.5
H19D C19A H19F 109.5
H19E C19A H19F 109.5
C12A C11A C10A 120.5(4)
C12A C11A H11A 119.7
C10A C11A H11A 119.7
C14A C15A H15D 109.5
C14A C15A H15E 109.5
H15D C15A H15E 109.5
C14A C15A H15F 109.5
H15D C15A H15F 109.5
H15E C15A H15F 109.5
C17B C18B H18D 109.5
C17B C18B H18E 109.5
H18D C18B H18E 109.5
C17B C18B H18F 109.5
H18D C18B H18F 109.5
H18E C18B H18F 109.5
C14B C16B H16D 109.5
C14B C16B H16E 109.5
H16D C16B H16E 109.5
C14B C16B H16F 109.5
H16D C16B H16F 109.5
H16E C16B H16F 109.5

loop_
_geom_bond_atom_site_label_1
_geom_bond_atom_site_label_2
_geom_bond_distance
O6A C7A 1.343(5)
O6A C3A 1.448(4)
O6B C7B 1.346(5)
O6B C3B 1.451(4)
O4A C2A 1.421(4)
O4A C17A 1.434(4)
O1A C6A 1.410(4)
O1A H1AO 0.8200
O4B C2B 1.431(4)
O4B C17B 1.432(4)
O5B C1B 1.416(4)
O5B C17B 1.437(5)
O2A C14A 1.417(5)
O2A C4A 1.420(5)
O5A C1A 1.416(5)
O5A C17A 1.427(5)
O3B C5B 1.430(5)
O3B C14B 1.447(5)
O2B C14B 1.423(5)
O2B C4B 1.423(5)
O1B C6B 1.418(4)
O1B H1BO 0.8200
C4A C3A 1.516(5)
C4A C5A 1.533(5)
C4A H4A 0.9800
O3A C5A 1.432(4)
O3A C14A 1.442(5)
C5B C6B 1.513(6)
C5B C4B 1.546(5)
C5B H5B 0.9800
C3A C2A 1.507(5)
C3A H3A 0.9800
C1B C6B 1.532(6)
C1B C2B 1.541(5)
C1B H1B 0.9800
O7B C7B 1.216(5)
C3B C2B 1.503(5)
C3B C4B 1.524(6)
C3B H3B 0.9800
C8A C9A 1.370(5)
C8A C13A 1.393(5)
C8A C7A 1.479(6)
C7A O7A 1.202(5)
C8B C9B 1.374(6)
C8B C13B 1.394(6)
C8B C7B 1.488(6)
C9A C10A 1.386(6)
C9A H9A 0.9300
C9B C10B 1.403(6)
C9B H9B 0.9300
C5A C6A 1.520(5)
C5A H5A 0.9800
C6A C1A 1.520(5)
C6A H6A 0.9800
C6B H6B 0.9800
C1A C2A 1.544(5)
C1A H1A 0.9800
C12B C11B 1.348(8)
C12B C13B 1.364(7)
C12B H12B 0.9300
C11B C10B 1.373(7)
C11B H11B 0.9300
C2A H2A 0.9800
C17B C19B 1.504(6)
C17B C18B 1.512(6)
C12A C11A 1.371(6)
C12A C13A 1.377(6)
C12A H12A 0.9300
C13A H13A 0.9300
C2B H2B 0.9800
C17A C19A 1.482(6)
C17A C18A 1.519(6)
C16A C14A 1.515(6)
C16A H16A 0.9600
C16A H16B 0.9600
C16A H16C 0.9600
C4B H4B 0.9800
C14A C15A 1.500(6)
C10B H10B 0.9300
C14B C15B 1.496(7)
C14B C16B 1.530(6)
C13B H13B 0.9300
C19B H19A 0.9600
C19B H19B 0.9600
C19B H19C 0.9600
C10A C11A 1.371(6)
C10A H10A 0.9300
C18A H18A 0.9600
C18A H18B 0.9600
C18A H18C 0.9600
C15B H15A 0.9600
C15B H15B 0.9600
C15B H15C 0.9600
C19A H19D 0.9600
C19A H19E 0.9600
C19A H19F 0.9600
C11A H11A 0.9300
C15A H15D 0.9600
C15A H15E 0.9600
C15A H15F 0.9600
C18B H18D 0.9600
C18B H18E 0.9600
C18B H18F 0.9600
C16B H16D 0.9600
C16B H16E 0.9600
C16B H16F 0.9600

loop_
_geom_hbond_atom_site_label_D
_geom_hbond_atom_site_label_H
_geom_hbond_atom_site_label_A
_geom_hbond_distance_DH
_geom_hbond_distance_HA
_geom_hbond_distance_DA
_geom_hbond_angle_DHA
_geom_hbond_site_symmetry_A
O1A H1AO O3B 0.82 2.43 2.855(4) 113.4 1_554
O1B H1BO O3A 0.82 2.57 2.972(4) 111.9 1_556

loop_
_geom_torsion_atom_site_label_1
_geom_torsion_atom_site_label_2
_geom_torsion_atom_site_label_3
_geom_torsion_atom_site_label_4
_geom_torsion
C14A O2A C4A C3A 141.5(3)
C14A O2A C4A C5A 18.8(4)
C14B O3B C5B C6B -156.3(3)
C14B O3B C5B C4B -32.1(4)
C7A O6A C3A C2A -137.4(4)
C7A O6A C3A C4A 92.1(4)
O2A C4A C3A O6A 51.4(4)
C5A C4A C3A O6A 170.2(3)
O2A C4A C3A C2A -75.2(4)
C5A C4A C3A C2A 43.6(5)
C17B O5B C1B C6B 125.3(3)
C17B O5B C1B C2B 2.3(4)
C7B O6B C3B C2B -149.3(4)
C7B O6B C3B C4B 82.3(4)
C3A O6A C7A O7A 6.6(6)
C3A O6A C7A C8A -172.7(3)
C9A C8A C7A O7A 166.7(5)
C13A C8A C7A O7A -15.8(7)
C9A C8A C7A O6A -14.0(6)
C13A C8A C7A O6A 163.5(4)
C13A C8A C9A C10A 0.5(6)
C7A C8A C9A C10A 178.0(4)
C3B O6B C7B O7B 0.0(6)
C3B O6B C7B C8B -178.9(3)
C9B C8B C7B O7B 176.0(5)
C13B C8B C7B O7B -7.4(7)
C9B C8B C7B O6B -5.1(6)
C13B C8B C7B O6B 171.5(4)
C13B C8B C9B C10B -0.7(7)
C7B C8B C9B C10B 175.9(4)
C14A O3A C5A C6A -153.1(3)
C14A O3A C5A C4A -29.5(4)
O2A C4A C5A O3A 6.9(4)
C3A C4A C5A O3A -116.1(3)
O2A C4A C5A C6A 128.8(3)
C3A C4A C5A C6A 5.8(5)
O3A C5A C6A O1A -59.6(4)
C4A C5A C6A O1A -176.4(3)
O3A C5A C6A C1A 69.7(4)
C4A C5A C6A C1A -47.0(5)
O3B C5B C6B O1B -61.7(4)
C4B C5B C6B O1B -179.5(3)
O3B C5B C6B C1B 66.9(4)
C4B C5B C6B C1B -50.9(5)
O5B C1B C6B O1B 44.4(4)
C2B C1B C6B O1B 162.3(3)
O5B C1B C6B C5B -85.3(4)
C2B C1B C6B C5B 32.6(5)
C17A O5A C1A C6A 140.9(3)
C17A O5A C1A C2A 18.0(4)
O1A C6A C1A O5A 52.3(4)
C5A C6A C1A O5A -78.1(4)
O1A C6A C1A C2A 169.2(3)
C5A C6A C1A C2A 38.8(5)
C13B C12B C11B C10B -2.7(9)
C17A O4A C2A C3A -149.7(3)
C17A O4A C2A C1A -27.0(4)
O6A C3A C2A O4A -60.1(4)
C4A C3A C2A O4A 66.6(4)
O6A C3A C2A C1A -178.3(3)
C4A C3A C2A C1A -51.6(5)
O5A C1A C2A O4A 5.7(4)
C6A C1A C2A O4A -114.8(4)
O5A C1A C2A C3A 129.5(3)
C6A C1A C2A C3A 8.9(5)
C2B O4B C17B O5B 35.1(4)
C2B O4B C17B C19B 151.1(3)
C2B O4B C17B C18B -84.8(4)
C1B O5B C17B O4B -22.6(4)
C1B O5B C17B C19B -138.8(3)
C1B O5B C17B C18B 98.1(4)
C11A C12A C13A C8A -0.7(7)
C9A C8A C13A C12A 0.9(6)
C7A C8A C13A C12A -176.7(4)
C17B O4B C2B C3B -154.1(3)
C17B O4B C2B C1B -33.0(4)
O6B C3B C2B O4B -68.3(4)
C4B C3B C2B O4B 57.7(5)
O6B C3B C2B C1B 175.6(3)
C4B C3B C2B C1B -58.5(5)
O5B C1B C2B O4B 18.7(4)
C6B C1B C2B O4B -102.8(4)
O5B C1B C2B C3B 141.3(3)
C6B C1B C2B C3B 19.8(5)
C1A O5A C17A O4A -34.9(4)
C1A O5A C17A C19A -151.5(4)
C1A O5A C17A C18A 83.8(4)
C2A O4A C17A O5A 38.4(4)
C2A O4A C17A C19A 155.1(3)
C2A O4A C17A C18A -79.8(4)
C14B O2B C4B C3B 134.7(4)
C14B O2B C4B C5B 13.7(4)
O6B C3B C4B O2B 48.1(4)
C2B C3B C4B O2B -76.6(4)
O6B C3B C4B C5B 165.1(3)
C2B C3B C4B C5B 40.3(5)
O3B C5B C4B O2B 11.6(4)
C6B C5B C4B O2B 135.1(4)
O3B C5B C4B C3B -109.8(4)
C6B C5B C4B C3B 13.7(5)
C4A O2A C14A O3A -37.3(4)
C4A O2A C14A C15A -153.0(3)
C4A O2A C14A C16A 82.6(4)
C5A O3A C14A O2A 42.0(4)
C5A O3A C14A C15A 157.2(4)
C5A O3A C14A C16A -78.1(4)
C12B C11B C10B C9B 2.9(8)
C8B C9B C10B C11B -1.1(8)
C4B O2B C14B O3B -33.7(4)
C4B O2B C14B C15B -149.6(4)
C4B O2B C14B C16B 84.7(4)
C5B O3B C14B O2B 41.3(4)
C5B O3B C14B C15B 157.7(4)
C5B O3B C14B C16B -77.7(4)
C11B C12B C13B C8B 0.8(8)
C9B C8B C13B C12B 0.9(7)
C7B C8B C13B C12B -175.8(4)
C8A C9A C10A C11A -2.1(7)
C13A C12A C11A C10A -1.0(7)
C9A C10A C11A C12A 2.4(8)
